data_7016474
loop_
_publ_author_name
'Swor, Charles D.'
'Hanson, Kyle R.'
'Zakharov, Lev N.'
'Tyler, David R.'

_publ_section_title
;
 Reactions of coordinated hydroxymethylphosphines with NH-functional
 amines: the phosphorus lone pair is crucial for the phosphorus Mannich
 reaction.
;
_journal_issue 34
_journal_name_full 'Dalton transactions (Cambridge, England : 2003)'
_journal_page_first 8604
_journal_page_last 8610
_journal_paper_doi 10.1039/c1dt10586h
_journal_volume 40
_journal_year 2011
_chemical_formula_sum 'C12 H32 Cl2 Fe O8 P4'
_chemical_formula_weight 555.00
_chemical_name_systematic
;
?
;
_space_group_IT_number 14
_symmetry_cell_setting monoclinic
_symmetry_space_group_name_Hall '-P 2yn'
_symmetry_space_group_name_H-M 'P 1 21/n 1'
_atom_sites_solution_hydrogens geom
_atom_sites_solution_primary direct
_atom_sites_solution_secondary difmap
_audit_creation_method SHELXLTL
_cell_angle_alpha 90.00
_cell_angle_beta 92.3930(10)
_cell_angle_gamma 90.00
_cell_formula_units_Z 2
_cell_length_a 7.7855(4)
_cell_length_b 13.0809(7)
_cell_length_c 10.4136(6)
_cell_measurement_reflns_used 1821
_cell_measurement_temperature 173(2)
_cell_measurement_theta_max 24.85
_cell_measurement_theta_min 2.50
_cell_volume 1059.61(10)
_computing_cell_refinement 'Bruker SAINT'
_computing_data_collection 'Bruker SMART'
_computing_data_reduction 'Bruker SAINT'
_computing_molecular_graphics 'Bruker SHELXTL'
_computing_publication_material 'Bruker SHELXTL'
_computing_structure_refinement 'Bruker SHELXTL'
_computing_structure_solution 'Bruker SHELXTL'
_diffrn_ambient_temperature 173(2)
_diffrn_measured_fraction_theta_full 0.996
_diffrn_measured_fraction_theta_max 0.996
_diffrn_measurement_device_type 'Bruker Apex CCD area detector'
_diffrn_measurement_method 'phi and omega scans'
_diffrn_radiation_monochromator graphite
_diffrn_radiation_source 'fine-focus sealed tube'
_diffrn_radiation_type MoK\a
_diffrn_radiation_wavelength 0.71073
_diffrn_reflns_av_R_equivalents 0.0494
_diffrn_reflns_av_sigmaI/netI 0.0423
_diffrn_reflns_limit_h_max 9
_diffrn_reflns_limit_h_min -10
_diffrn_reflns_limit_k_max 16
_diffrn_reflns_limit_k_min -16
_diffrn_reflns_limit_l_max 13
_diffrn_reflns_limit_l_min -13
_diffrn_reflns_number 11961
_diffrn_reflns_theta_full 27.50
_diffrn_reflns_theta_max 27.50
_diffrn_reflns_theta_min 2.50
_exptl_absorpt_coefficient_mu 1.303
_exptl_absorpt_correction_T_max 0.9497
_exptl_absorpt_correction_T_min 0.8917
_exptl_absorpt_correction_type multi-scan
_exptl_absorpt_process_details SADABS
_exptl_crystal_colour green
_exptl_crystal_density_diffrn 1.740
_exptl_crystal_density_method 'not measured'
_exptl_crystal_description block
_exptl_crystal_F_000 576
_exptl_crystal_size_max 0.09
_exptl_crystal_size_mid 0.07
_exptl_crystal_size_min 0.04
_refine_diff_density_max 0.482
_refine_diff_density_min -0.328
_refine_diff_density_rms 0.092
_refine_ls_extinction_method none
_refine_ls_goodness_of_fit_ref 1.115
_refine_ls_hydrogen_treatment mixed
_refine_ls_matrix_type full
_refine_ls_number_parameters 188
_refine_ls_number_reflns 2428
_refine_ls_number_restraints 4
_refine_ls_restrained_S_all 1.123
_refine_ls_R_factor_all 0.0509
_refine_ls_R_factor_gt 0.0364
_refine_ls_shift/su_max 0.018
_refine_ls_shift/su_mean 0.001
_refine_ls_structure_factor_coef Fsqd
_refine_ls_weighting_details 'calc w=1/[\s^2^(Fo^2^)+(0.0356P)^2^+0.1047P] where P=(Fo^2^+2Fc^2^)/3'
_refine_ls_weighting_scheme calc
_refine_ls_wR_factor_gt 0.0761
_refine_ls_wR_factor_ref 0.0831
_reflns_number_gt 1974
_reflns_number_total 2428
_reflns_threshold_expression >2sigma(I)
_cod_data_source_file c1dt10586h.txt
_cod_data_source_block char2
_cod_depositor_comments
;
The following automatic conversions were performed:

'_symmetry_cell_setting' value 'Monoclinic' changed to 'monoclinic'
according to /home/saulius/struct/CIF-dictionaries/cif_core.dic
dictionary named 'cif_core.dic' version 2.4.1 from 2010-06-29.

Automatic conversion script
Id: cif_fix_values 1715 2011-07-08 13:25:40Z adriana 

2018-09-03
Z value and formula fixed to values more according to usual
chemical conventions.                 miguel
;
_cod_original_formula_sum 'C24 H64 Cl4 Fe2 O16 P8'
_cod_original_formula_weight 1110.01
_cod_original_formula_units_Z 1
_cod_original_sg_symbol_H-M P2(1)/n
_cod_database_code 7016474

loop_
_symmetry_equiv_pos_as_xyz
'x, y, z'
'-x+1/2, y+1/2, -z+1/2'
'-x, -y, -z'
'x-1/2, -y-1/2, z-1/2'

loop_
_atom_site_label
_atom_site_type_symbol
_atom_site_fract_x
_atom_site_fract_y
_atom_site_fract_z
_atom_site_U_iso_or_equiv
_atom_site_adp_type
_atom_site_occupancy
_atom_site_symmetry_multiplicity
_atom_site_calc_flag
_atom_site_refinement_flags
Fe1 Fe 0.0000 0.5000 0.5000 0.01080(14) Uani 1 2 d S
Cl1 Cl 0.28683(8) 0.53956(5) 0.56463(6) 0.01713(16) Uani 1 1 d .
P1 P 0.05350(9) 0.33210(5) 0.52489(6) 0.01275(16) Uani 1 1 d .
P2 P -0.05509(9) 0.49542(5) 0.70847(6) 0.01293(16) Uani 1 1 d .
O1 O -0.0584(3) 0.13479(14) 0.49167(19) 0.0205(4) Uani 1 1 d D
O2 O 0.3966(3) 0.31753(16) 0.5826(2) 0.0275(5) Uani 1 1 d D
O3 O -0.1116(3) 0.67600(15) 0.8188(2) 0.0241(5) Uani 1 1 d D
O4 O -0.2957(3) 0.47215(15) 0.89042(19) 0.0210(5) Uani 1 1 d D
C1 C 0.0326(4) 0.2929(2) 0.6945(3) 0.0179(6) Uani 1 1 d .
C2 C 0.0568(4) 0.3855(2) 0.7824(3) 0.0171(6) Uani 1 1 d .
C3 C -0.0864(4) 0.2355(2) 0.4436(3) 0.0177(6) Uani 1 1 d .
C4 C 0.2695(4) 0.2843(2) 0.4892(3) 0.0196(6) Uani 1 1 d .
C5 C 0.0126(4) 0.5960(2) 0.8228(3) 0.0175(6) Uani 1 1 d .
C6 C -0.2790(4) 0.4759(2) 0.7543(3) 0.0180(6) Uani 1 1 d .
H1O H 0.033(3) 0.111(3) 0.455(3) 0.045(11) Uiso 1 1 d D
H2O H 0.401(4) 0.3867(14) 0.578(3) 0.039(10) Uiso 1 1 d D
H3O H -0.054(5) 0.731(2) 0.858(4) 0.068(13) Uiso 1 1 d D
H4O H -0.308(5) 0.5360(17) 0.921(3) 0.051(12) Uiso 1 1 d D
H1A H 0.117(3) 0.240(2) 0.714(3) 0.015(7) Uiso 1 1 d .
H1B H -0.078(4) 0.270(2) 0.694(3) 0.016(8) Uiso 1 1 d .
H2A H 0.183(4) 0.407(2) 0.791(3) 0.027(8) Uiso 1 1 d .
H2B H 0.013(3) 0.372(2) 0.867(3) 0.015(7) Uiso 1 1 d .
H3A H -0.200(4) 0.253(3) 0.463(3) 0.039(10) Uiso 1 1 d .
H3B H -0.070(3) 0.237(2) 0.355(3) 0.018(8) Uiso 1 1 d .
H4A H 0.301(3) 0.305(2) 0.407(3) 0.013(7) Uiso 1 1 d .
H4B H 0.271(3) 0.212(2) 0.491(2) 0.011(7) Uiso 1 1 d .
H5A H 0.020(4) 0.565(2) 0.906(3) 0.021(8) Uiso 1 1 d .
H5B H 0.127(4) 0.622(2) 0.802(3) 0.025(8) Uiso 1 1 d .
H6A H -0.343(4) 0.527(2) 0.717(3) 0.017(8) Uiso 1 1 d .
H6B H -0.315(4) 0.411(2) 0.719(3) 0.025(8) Uiso 1 1 d .

loop_
_atom_site_aniso_label
_atom_site_aniso_U_11
_atom_site_aniso_U_22
_atom_site_aniso_U_33
_atom_site_aniso_U_23
_atom_site_aniso_U_13
_atom_site_aniso_U_12
Fe1 0.0115(3) 0.0101(3) 0.0108(3) -0.0001(2) 0.0012(2) 0.0001(2)
Cl1 0.0129(3) 0.0164(3) 0.0220(4) -0.0008(3) -0.0004(3) -0.0006(3)
P1 0.0141(3) 0.0109(3) 0.0133(3) 0.0002(3) 0.0015(3) 0.0005(3)
P2 0.0147(4) 0.0120(3) 0.0122(4) -0.0004(3) 0.0021(3) -0.0002(3)
O1 0.0225(11) 0.0107(9) 0.0290(11) -0.0002(8) 0.0103(9) 0.0015(8)
O2 0.0197(11) 0.0175(12) 0.0445(14) 0.0042(10) -0.0100(9) 0.0019(9)
O3 0.0217(11) 0.0176(11) 0.0329(12) -0.0091(9) 0.0001(9) 0.0013(9)
O4 0.0282(12) 0.0162(11) 0.0196(10) -0.0012(8) 0.0123(9) -0.0015(9)
C1 0.0212(15) 0.0159(14) 0.0170(14) 0.0029(11) 0.0030(12) 0.0006(12)
C2 0.0227(16) 0.0157(14) 0.0132(14) 0.0022(11) 0.0027(11) 0.0021(11)
C3 0.0208(15) 0.0124(14) 0.0199(15) -0.0015(11) 0.0005(12) -0.0024(11)
C4 0.0199(15) 0.0173(15) 0.0217(16) 0.0035(12) 0.0041(12) 0.0044(12)
C5 0.0228(16) 0.0156(14) 0.0142(14) -0.0018(11) 0.0008(12) -0.0008(12)
C6 0.0209(15) 0.0140(14) 0.0194(15) 0.0024(12) 0.0047(12) -0.0005(12)

loop_
_atom_type_symbol
_atom_type_description
_atom_type_scat_dispersion_real
_atom_type_scat_dispersion_imag
_atom_type_scat_source
C C 0.0033 0.0016 'International Tables Vol C Tables 4.2.6.8 and 6.1.1.4'
H H 0.0000 0.0000 'International Tables Vol C Tables 4.2.6.8 and 6.1.1.4'
O O 0.0106 0.0060 'International Tables Vol C Tables 4.2.6.8 and 6.1.1.4'
Cl Cl 0.1484 0.1585 'International Tables Vol C Tables 4.2.6.8 and 6.1.1.4'
Fe Fe 0.3463 0.8444 'International Tables Vol C Tables 4.2.6.8 and 6.1.1.4'
P P 0.1023 0.0942 'International Tables Vol C Tables 4.2.6.8 and 6.1.1.4'

loop_
_geom_angle_atom_site_label_1
_geom_angle_atom_site_label_2
_geom_angle_atom_site_label_3
_geom_angle
_geom_angle_site_symmetry_1
_geom_angle_site_symmetry_3
P2 Fe1 P2 180.0 3_566 .
P2 Fe1 P1 84.48(2) 3_566 3_566
P2 Fe1 P1 95.52(2) . 3_566
P2 Fe1 P1 95.52(2) 3_566 .
P2 Fe1 P1 84.48(2) . .
P1 Fe1 P1 180.00(3) 3_566 .
P2 Fe1 Cl1 93.07(2) 3_566 .
P2 Fe1 Cl1 86.93(2) . .
P1 Fe1 Cl1 89.27(2) 3_566 .
P1 Fe1 Cl1 90.73(2) . .
P2 Fe1 Cl1 86.93(2) 3_566 3_566
P2 Fe1 Cl1 93.07(2) . 3_566
P1 Fe1 Cl1 90.73(2) 3_566 3_566
P1 Fe1 Cl1 89.27(2) . 3_566
Cl1 Fe1 Cl1 180.0 . 3_566
C4 P1 C3 101.55(14) . .
C4 P1 C1 102.43(14) . .
C3 P1 C1 99.99(14) . .
C4 P1 Fe1 118.24(10) . .
C3 P1 Fe1 120.80(9) . .
C1 P1 Fe1 110.92(9) . .
C2 P2 C5 99.86(13) . .
C2 P2 C6 102.74(13) . .
C5 P2 C6 100.39(13) . .
C2 P2 Fe1 108.80(9) . .
C5 P2 Fe1 123.35(10) . .
C6 P2 Fe1 118.52(10) . .
C3 O1 H1O 107(2) . .
C4 O2 H2O 107(2) . .
C5 O3 H3O 104(2) . .
C6 O4 H4O 109(2) . .
C2 C1 P1 109.82(19) . .
C2 C1 H1A 112.0(16) . .
P1 C1 H1A 108.2(16) . .
C2 C1 H1B 110.9(18) . .
P1 C1 H1B 101.9(17) . .
H1A C1 H1B 113(2) . .
C1 C2 P2 109.0(2) . .
C1 C2 H2A 111.7(16) . .
P2 C2 H2A 104.9(16) . .
C1 C2 H2B 111.3(17) . .
P2 C2 H2B 110.2(16) . .
H2A C2 H2B 110(2) . .
O1 C3 P1 113.16(19) . .
O1 C3 H3A 106(2) . .
P1 C3 H3A 106(2) . .
O1 C3 H3B 109.9(17) . .
P1 C3 H3B 109.7(17) . .
H3A C3 H3B 112(3) . .
O2 C4 P1 111.8(2) . .
O2 C4 H4A 109.8(16) . .
P1 C4 H4A 111.1(16) . .
O2 C4 H4B 106.6(16) . .
P1 C4 H4B 110.0(16) . .
H4A C4 H4B 107(2) . .
O3 C5 P2 109.32(19) . .
O3 C5 H5A 110.7(18) . .
P2 C5 H5A 106.8(18) . .
O3 C5 H5B 111.2(18) . .
P2 C5 H5B 109.6(17) . .
H5A C5 H5B 109(2) . .
O4 C6 P2 112.8(2) . .
O4 C6 H6A 111.9(18) . .
P2 C6 H6A 107.4(18) . .
O4 C6 H6B 108.2(18) . .
P2 C6 H6B 106.8(18) . .
H6A C6 H6B 110(3) . .

loop_
_geom_bond_atom_site_label_1
_geom_bond_atom_site_label_2
_geom_bond_distance
_geom_bond_site_symmetry_2
Fe1 P2 2.2312(7) 3_566
Fe1 P2 2.2312(7) .
Fe1 P1 2.2484(7) 3_566
Fe1 P1 2.2484(7) .
Fe1 Cl1 2.3626(6) .
Fe1 Cl1 2.3626(6) 3_566
P1 C4 1.846(3) .
P1 C3 1.850(3) .
P1 C1 1.853(3) .
P2 C2 1.834(3) .
P2 C5 1.837(3) .
P2 C6 1.844(3) .
O1 C3 1.422(3) .
O1 H1O 0.879(18) .
O2 C4 1.426(3) .
O2 H2O 0.906(18) .
O3 C5 1.424(3) .
O3 H3O 0.935(19) .
O4 C6 1.430(3) .
O4 H4O 0.899(18) .
C1 C2 1.525(4) .
C1 H1A 0.97(3) .
C1 H1B 0.91(3) .
C2 H2A 1.03(3) .
C2 H2B 0.98(3) .
C3 H3A 0.95(3) .
C3 H3B 0.94(3) .
C4 H4A 0.94(3) .
C4 H4B 0.95(3) .
C5 H5A 0.96(3) .
C5 H5B 0.98(3) .
C6 H6A 0.91(3) .
C6 H6B 0.96(3) .

loop_
_geom_hbond_atom_site_label_D
_geom_hbond_atom_site_label_H
_geom_hbond_atom_site_label_A
_geom_hbond_distance_DH
_geom_hbond_distance_HA
_geom_hbond_distance_DA
_geom_hbond_angle_DHA
_geom_hbond_site_symmetry_A
O3 H3O O2 0.935(19) 1.76(2) 2.673(3) 164(4) 2_556
O2 H2O Cl1 0.906(18) 2.19(2) 3.031(2) 154(3) .
O1 H1O O4 0.879(18) 1.87(2) 2.726(3) 165(3) 4_665
O4 H4O O1 0.899(18) 1.91(2) 2.728(3) 149(3) 2_456
O4 H4O O3 0.899(18) 2.64(3) 3.132(3) 116(3) .

loop_
_geom_torsion_atom_site_label_1
_geom_torsion_atom_site_label_2
_geom_torsion_atom_site_label_3
_geom_torsion_atom_site_label_4
_geom_torsion
_geom_torsion_site_symmetry_1
P2 Fe1 P1 C4 59.41(11) 3_566
P2 Fe1 P1 C4 -120.59(11) .
P1 Fe1 P1 C4 -31(100) 3_566
Cl1 Fe1 P1 C4 -33.74(11) .
Cl1 Fe1 P1 C4 146.26(11) 3_566
P2 Fe1 P1 C3 -66.38(12) 3_566
P2 Fe1 P1 C3 113.62(12) .
P1 Fe1 P1 C3 -157(100) 3_566
Cl1 Fe1 P1 C3 -159.53(12) .
Cl1 Fe1 P1 C3 20.47(12) 3_566
P2 Fe1 P1 C1 177.25(11) 3_566
P2 Fe1 P1 C1 -2.75(11) .
P1 Fe1 P1 C1 87(100) 3_566
Cl1 Fe1 P1 C1 84.10(11) .
Cl1 Fe1 P1 C1 -95.90(11) 3_566
P2 Fe1 P2 C2 -159(100) 3_566
P1 Fe1 P2 C2 -156.76(10) 3_566
P1 Fe1 P2 C2 23.24(10) .
Cl1 Fe1 P2 C2 -67.79(10) .
Cl1 Fe1 P2 C2 112.21(10) 3_566
P2 Fe1 P2 C5 -43(100) 3_566
P1 Fe1 P2 C5 -40.62(12) 3_566
P1 Fe1 P2 C5 139.38(12) .
Cl1 Fe1 P2 C5 48.35(11) .
Cl1 Fe1 P2 C5 -131.65(11) 3_566
P2 Fe1 P2 C6 85(100) 3_566
P1 Fe1 P2 C6 86.49(11) 3_566
P1 Fe1 P2 C6 -93.51(11) .
Cl1 Fe1 P2 C6 175.46(11) .
Cl1 Fe1 P2 C6 -4.54(11) 3_566
C4 P1 C1 C2 104.2(2) .
C3 P1 C1 C2 -151.5(2) .
Fe1 P1 C1 C2 -22.8(2) .
P1 C1 C2 P2 41.2(2) .
C5 P2 C2 C1 -174.4(2) .
C6 P2 C2 C1 82.5(2) .
Fe1 P2 C2 C1 -44.0(2) .
C4 P1 C3 O1 60.1(2) .
C1 P1 C3 O1 -44.9(2) .
Fe1 P1 C3 O1 -166.69(15) .
C3 P1 C4 O2 -154.9(2) .
C1 P1 C4 O2 -51.9(2) .
Fe1 P1 C4 O2 70.4(2) .
C2 P2 C5 O3 -154.9(2) .
C6 P2 C5 O3 -49.8(2) .
Fe1 P2 C5 O3 84.7(2) .
C2 P2 C6 O4 58.7(2) .
C5 P2 C6 O4 -44.0(2) .
Fe1 P2 C6 O4 178.62(15) .
